data_4100707
loop_
_publ_author_name
'Emmanuel Terazzi'
'Stephane Torelli'
'Jean-Pierre Rivera'
'Jean-Marc Benech'
'Gerald Bernardinelli'
'Cyril Bourgogne'
'Bertrand Donnio'
'Daniel Guillon'
'Daniel Imbert'
'Jean-Claude Bunzli'
'Andre Pinto'
'Damien Jeannerat'
'Claude Piguet'

_publ_section_title
;
Molecular Control of Macroscopic Cubic, Columnar and Lamellar
Organizations in Luminescent Lanthanide-containing Thermotropic
Liquid Crystals.
;
_journal_name_full 'Journal of the American Chemical Society'
_journal_paper_doi 10.1021/ja0446101
_journal_year 2005
_chemical_formula_sum 'C90 H68 B2 Cu2 F40 N10 O3'
_chemical_formula_weight 2246.24
_space_group_IT_number 2
_symmetry_cell_setting triclinic
_symmetry_space_group_name_Hall '-P 1'
_symmetry_space_group_name_H-M 'P -1'
_cell_angle_alpha 108.725(2)
_cell_angle_beta 104.597(2)
_cell_angle_gamma 105.350(2)
_cell_formula_units_Z 1
_cell_length_a 11.2987(4)
_cell_length_b 14.7901(5)
_cell_length_c 15.8237(6)
_cell_measurement_temperature 173(2)
_cell_volume 2244.56(14)
_diffrn_ambient_temperature 173(2)
_exptl_crystal_density_diffrn 1.662
_cod_depositor_comments
;
The following automatic conversions were performed:
'_symmetry_cell_setting' value 'Triclinic' changed to 'triclinic'
according to '/home/saulius/struct/CIF-dictionaries/cif_core.dic'
dictionary named 'cif_core.dic' version 2.4.1 from 2010-06-29.

Automatic conversion script
Id: cif_fix_enum 1527 2010-12-29 10:47:43Z saulius 
;
_cod_database_code 4100707

loop_
_symmetry_equiv_pos_as_xyz
'x, y, z'
'-x, -y, -z'

loop_
_atom_site_label
_atom_site_type_symbol
_atom_site_fract_x
_atom_site_fract_y
_atom_site_fract_z
_atom_site_U_iso_or_equiv
_atom_site_adp_type
_atom_site_occupancy
_atom_site_symmetry_multiplicity
_atom_site_calc_flag
_atom_site_refinement_flags
_atom_site_disorder_assembly
_atom_site_disorder_group
Cu1 Cu 0.40643(4) 0.40064(3) 0.41347(3) 0.02958(16) Uani 1 1 d . . .
O1 O 0.4215(3) 0.5409(2) 0.48384(18) 0.0367(6) Uani 1 1 d . . .
H1A H 0.348(6) 0.539(4) 0.490(4) 0.072(18) Uiso 1 1 d . . .
N1 N 0.4618(3) 0.4146(2) 0.2866(2) 0.0320(7) Uani 1 1 d . . .
N2 N 0.2138(3) 0.3521(2) 0.3343(2) 0.0288(7) Uani 1 1 d . . .
N3 N -0.1905(3) 0.2590(3) 0.1846(2) 0.0353(7) Uani 1 1 d . . .
N4 N 0.4037(3) 0.2578(3) 0.3857(2) 0.0339(7) Uani 1 1 d . . .
N5 N 0.3356(4) -0.0489(3) 0.3377(3) 0.0539(10) Uani 1 1 d . . .
C1 C 0.3564(3) 0.4202(3) 0.2138(3) 0.0348(9) Uani 1 1 d . . .
H1B H 0.3012 0.3499 0.1633 0.042 Uiso 1 1 calc R . .
H1C H 0.3969 0.4620 0.1832 0.042 Uiso 1 1 calc R . .
C2 C 0.2686(3) 0.4676(3) 0.2567(3) 0.0321(8) Uani 1 1 d . . .
H2A H 0.3243 0.5277 0.3187 0.039 Uiso 1 1 calc R . .
H2B H 0.2214 0.4923 0.2128 0.039 Uiso 1 1 calc R . .
C3 C 0.1691(3) 0.3902(3) 0.2727(2) 0.0288(8) Uani 1 1 d . . .
C4 C 0.0359(3) 0.3615(3) 0.2221(2) 0.0300(8) Uani 1 1 d . . .
H4A H 0.0089 0.3918 0.1799 0.036 Uiso 1 1 calc R . .
C5 C -0.0587(3) 0.2879(3) 0.2330(2) 0.0290(8) Uani 1 1 d . . .
C6 C -0.0107(3) 0.2469(3) 0.2972(2) 0.0318(8) Uani 1 1 d . . .
H6A H -0.0704 0.1970 0.3079 0.038 Uiso 1 1 calc R . .
C7 C 0.1224(3) 0.2794(3) 0.3439(3) 0.0326(8) Uani 1 1 d . . .
H7A H 0.1526 0.2494 0.3855 0.039 Uiso 1 1 calc R . .
C8 C -0.2358(4) 0.3050(4) 0.1222(3) 0.0461(11) Uani 1 1 d . . .
H8A H -0.1597 0.3515 0.1180 0.069 Uiso 1 1 calc R . .
H8B H -0.2860 0.3441 0.1478 0.069 Uiso 1 1 calc R . .
H8C H -0.2925 0.2509 0.0580 0.069 Uiso 1 1 calc R . .
C9 C -0.2870(3) 0.1860(3) 0.2015(3) 0.0393(9) Uani 1 1 d . . .
H9A H -0.2408 0.1609 0.2446 0.059 Uiso 1 1 calc R . .
H9B H -0.3461 0.1277 0.1403 0.059 Uiso 1 1 calc R . .
H9C H -0.3387 0.2204 0.2310 0.059 Uiso 1 1 calc R . .
C10 C 0.5798(4) 0.5105(3) 0.3260(3) 0.0425(10) Uani 1 1 d . . .
H10A H 0.6062 0.5187 0.2736 0.064 Uiso 1 1 calc R . .
H10B H 0.6523 0.5067 0.3723 0.064 Uiso 1 1 calc R . .
H10C H 0.5590 0.5696 0.3580 0.064 Uiso 1 1 calc R . .
C11 C 0.4967(4) 0.3256(3) 0.2465(3) 0.0377(9) Uani 1 1 d . . .
H11A H 0.5788 0.3329 0.2939 0.045 Uiso 1 1 calc R . .
H11B H 0.5148 0.3255 0.1884 0.045 Uiso 1 1 calc R . .
C12 C 0.3875(4) 0.2217(3) 0.2198(3) 0.0377(9) Uani 1 1 d . . .
H12A H 0.3009 0.2260 0.1933 0.045 Uiso 1 1 calc R . .
H12B H 0.3959 0.1677 0.1679 0.045 Uiso 1 1 calc R . .
C13 C 0.3866(3) 0.1875(3) 0.2998(3) 0.0335(8) Uani 1 1 d . . .
C14 C 0.3666(4) 0.0864(3) 0.2834(3) 0.0393(9) Uani 1 1 d . . .
H14A H 0.3570 0.0400 0.2221 0.047 Uiso 1 1 calc R . .
C15 C 0.3601(4) 0.0495(3) 0.3545(3) 0.0410(10) Uani 1 1 d . . .
C16 C 0.3815(4) 0.1261(4) 0.4448(3) 0.0467(10) Uani 1 1 d . . .
H16A H 0.3798 0.1082 0.4972 0.056 Uiso 1 1 calc R . .
C17 C 0.4041(4) 0.2243(3) 0.4559(3) 0.0413(9) Uani 1 1 d . . .
H17A H 0.4218 0.2739 0.5180 0.050 Uiso 1 1 calc R . .
C18 C 0.2974(6) -0.1252(4) 0.2397(4) 0.0682(16) Uani 1 1 d . . .
H18A H 0.3149 -0.0897 0.1988 0.102 Uiso 1 1 calc R . .
H18B H 0.2031 -0.1677 0.2146 0.102 Uiso 1 1 calc R . .
H18C H 0.3488 -0.1691 0.2402 0.102 Uiso 1 1 calc R . .
C19 C 0.3167(5) -0.0871(5) 0.4101(5) 0.0688(16) Uani 1 1 d . . .
H19A H 0.3473 -0.0286 0.4724 0.103 Uiso 1 1 calc R . .
H19B H 0.3673 -0.1308 0.4154 0.103 Uiso 1 1 calc R . .
H19C H 0.2227 -0.1273 0.3911 0.103 Uiso 1 1 calc R . .
B1 B 0.7730(4) 0.8498(3) 0.1757(3) 0.0280(8) Uani 1 1 d . . .
C20 C 0.6227(3) 0.7645(3) 0.1446(2) 0.0280(7) Uani 1 1 d . . .
C21 C 0.5588(3) 0.6889(3) 0.0516(2) 0.0307(8) Uani 1 1 d . . .
C22 C 0.4394(4) 0.6088(3) 0.0191(3) 0.0385(9) Uani 1 1 d . . .
C23 C 0.3758(4) 0.6025(3) 0.0814(3) 0.0414(10) Uani 1 1 d . . .
C24 C 0.4348(4) 0.6728(3) 0.1746(3) 0.0398(10) Uani 1 1 d . . .
C25 C 0.5561(4) 0.7512(3) 0.2047(3) 0.0330(8) Uani 1 1 d . . .
C26 C 0.7834(3) 0.9155(3) 0.1099(2) 0.0269(7) Uani 1 1 d . . .
C27 C 0.9079(3) 0.9830(3) 0.1253(2) 0.0297(8) Uani 1 1 d . . .
C28 C 0.9295(3) 1.0509(3) 0.0828(3) 0.0337(9) Uani 1 1 d . . .
C29 C 0.8245(4) 1.0559(3) 0.0213(3) 0.0343(8) Uani 1 1 d . . .
C30 C 0.6980(3) 0.9912(3) 0.0036(2) 0.0324(8) Uani 1 1 d . . .
C31 C 0.6812(3) 0.9252(3) 0.0476(2) 0.0274(7) Uani 1 1 d . . .
C32 C 0.8252(3) 0.9452(3) 0.2843(2) 0.0305(8) Uani 1 1 d . . .
C33 C 0.9493(3) 0.9853(3) 0.3551(2) 0.0319(8) Uani 1 1 d . . .
C34 C 0.9931(4) 1.0740(3) 0.4381(2) 0.0359(9) Uani 1 1 d . . .
C35 C 0.9109(4) 1.1246(3) 0.4549(3) 0.0388(10) Uani 1 1 d . . .
C36 C 0.7854(4) 1.0874(3) 0.3883(3) 0.0367(9) Uani 1 1 d . . .
C37 C 0.7472(3) 1.0005(3) 0.3048(2) 0.0295(8) Uani 1 1 d . . .
C38 C 0.8587(3) 0.7757(3) 0.1665(2) 0.0286(8) Uani 1 1 d . . .
C39 C 0.8724(4) 0.7242(3) 0.2263(3) 0.0351(9) Uani 1 1 d . . .
C40 C 0.9326(4) 0.6533(3) 0.2187(3) 0.0413(10) Uani 1 1 d . . .
C41 C 0.9835(4) 0.6300(3) 0.1482(3) 0.0436(10) Uani 1 1 d . . .
C42 C 0.9718(4) 0.6767(3) 0.0856(3) 0.0401(10) Uani 1 1 d . . .
C43 C 0.9099(3) 0.7465(3) 0.0943(3) 0.0323(8) Uani 1 1 d . . .
F1 F 0.6164(2) 0.69018(17) -0.01379(14) 0.0381(5) Uani 1 1 d . . .
F2 F 0.3846(2) 0.53874(18) -0.07327(17) 0.0507(7) Uani 1 1 d . . .
F3 F 0.2588(2) 0.5249(2) 0.0515(2) 0.0600(8) Uani 1 1 d . . .
F4 F 0.3757(3) 0.66766(19) 0.2382(2) 0.0543(7) Uani 1 1 d . . .
F5 F 0.6062(2) 0.81475(17) 0.29912(15) 0.0423(6) Uani 1 1 d . . .
F6 F 1.01662(19) 0.98348(18) 0.18509(15) 0.0385(5) Uani 1 1 d . . .
F7 F 1.0530(2) 1.11197(18) 0.10109(17) 0.0450(6) Uani 1 1 d . . .
F8 F 0.8415(2) 1.1212(2) -0.02057(18) 0.0487(6) Uani 1 1 d . . .
F9 F 0.5939(2) 0.99688(19) -0.05567(16) 0.0410(5) Uani 1 1 d . . .
F10 F 0.55355(19) 0.86694(17) 0.02592(15) 0.0347(5) Uani 1 1 d . . .
F11 F 1.0375(2) 0.94012(18) 0.34639(15) 0.0403(6) Uani 1 1 d . . .
F12 F 1.1172(2) 1.11082(19) 0.50248(15) 0.0462(6) Uani 1 1 d . . .
F13 F 0.9515(3) 1.21144(19) 0.53569(16) 0.0515(7) Uani 1 1 d . . .
F14 F 0.7039(2) 1.1371(2) 0.40311(17) 0.0466(6) Uani 1 1 d . . .
F15 F 0.62517(19) 0.97230(17) 0.23957(15) 0.0356(5) Uani 1 1 d . . .
F16 F 0.8217(2) 0.74301(18) 0.29581(15) 0.0429(6) Uani 1 1 d . . .
F17 F 0.9396(3) 0.6062(2) 0.27867(19) 0.0611(8) Uani 1 1 d . . .
F18 F 1.0405(3) 0.5606(2) 0.1390(2) 0.0659(8) Uani 1 1 d . . .
F19 F 1.0185(3) 0.6524(2) 0.0144(2) 0.0553(7) Uani 1 1 d . . .
F20 F 0.8982(2) 0.78372(17) 0.02728(15) 0.0384(5) Uani 1 1 d . . .
C1S C 0.9295(9) 0.5214(7) 0.4429(6) 0.0459(19) Uiso 0.50 1 d P . .
C2S C 0.8271(9) 0.4592(7) 0.4735(6) 0.047(2) Uiso 0.50 1 d P . .
C3S C 0.8906(11) 0.4146(10) 0.5226(8) 0.066(3) Uiso 0.50 1 d P . .
O1S O 1.0416(13) 0.5258(11) 0.4840(10) 0.128(4) Uiso 0.50 1 d P . .

loop_
_atom_site_aniso_label
_atom_site_aniso_U_11
_atom_site_aniso_U_22
_atom_site_aniso_U_33
_atom_site_aniso_U_23
_atom_site_aniso_U_13
_atom_site_aniso_U_12
Cu1 0.0245(2) 0.0301(3) 0.0234(2) 0.00606(18) 0.00205(16) 0.00707(17)
O1 0.0283(13) 0.0350(15) 0.0301(13) 0.0033(11) 0.0017(10) 0.0085(11)
N1 0.0258(14) 0.0314(17) 0.0298(15) 0.0078(13) 0.0087(12) 0.0051(12)
N2 0.0263(13) 0.0290(16) 0.0242(13) 0.0108(12) 0.0027(11) 0.0067(11)
N3 0.0226(13) 0.0374(18) 0.0397(17) 0.0198(14) 0.0027(12) 0.0060(12)
N4 0.0341(15) 0.0344(17) 0.0273(14) 0.0096(13) 0.0060(12) 0.0132(13)
N5 0.053(2) 0.039(2) 0.079(3) 0.033(2) 0.027(2) 0.0181(17)
C1 0.0310(17) 0.040(2) 0.0293(17) 0.0152(16) 0.0099(14) 0.0069(15)
C2 0.0272(16) 0.0324(19) 0.0359(18) 0.0185(16) 0.0089(14) 0.0072(14)
C3 0.0291(16) 0.0259(18) 0.0262(16) 0.0101(14) 0.0073(13) 0.0060(13)
C4 0.0263(16) 0.0335(19) 0.0291(17) 0.0175(15) 0.0053(13) 0.0087(14)
C5 0.0261(16) 0.0256(18) 0.0291(17) 0.0096(14) 0.0056(13) 0.0070(13)
C6 0.0264(16) 0.034(2) 0.0315(17) 0.0159(15) 0.0072(14) 0.0061(14)
C7 0.0275(16) 0.038(2) 0.0297(17) 0.0183(16) 0.0060(14) 0.0070(14)
C8 0.0268(18) 0.056(3) 0.055(2) 0.030(2) 0.0050(17) 0.0153(17)
C9 0.0245(16) 0.041(2) 0.045(2) 0.0182(18) 0.0092(15) 0.0043(15)
C10 0.0303(18) 0.037(2) 0.043(2) 0.0106(18) 0.0106(16) -0.0013(16)
C11 0.0336(18) 0.041(2) 0.0342(19) 0.0113(17) 0.0140(15) 0.0125(16)
C12 0.046(2) 0.030(2) 0.0272(17) 0.0058(15) 0.0109(16) 0.0106(16)
C13 0.0268(16) 0.0280(19) 0.0337(18) 0.0067(15) 0.0045(14) 0.0063(14)
C14 0.0355(19) 0.034(2) 0.040(2) 0.0108(17) 0.0105(16) 0.0095(16)
C15 0.0295(18) 0.042(2) 0.053(2) 0.022(2) 0.0121(17) 0.0145(16)
C16 0.045(2) 0.053(3) 0.047(2) 0.027(2) 0.0147(19) 0.021(2)
C17 0.048(2) 0.044(2) 0.035(2) 0.0187(18) 0.0122(17) 0.0224(18)
C18 0.065(3) 0.036(3) 0.091(4) 0.020(3) 0.024(3) 0.013(2)
C19 0.066(3) 0.066(4) 0.099(4) 0.062(3) 0.028(3) 0.029(3)
B1 0.0222(16) 0.029(2) 0.0246(17) 0.0097(15) 0.0052(14) 0.0031(14)
C20 0.0258(15) 0.0238(17) 0.0276(16) 0.0108(14) 0.0038(13) 0.0047(13)
C21 0.0281(16) 0.0282(19) 0.0308(17) 0.0138(15) 0.0048(14) 0.0071(14)
C22 0.0353(19) 0.0270(19) 0.0333(19) 0.0093(15) -0.0044(15) 0.0022(15)
C23 0.0275(17) 0.030(2) 0.054(2) 0.0199(18) 0.0050(17) -0.0010(15)
C24 0.040(2) 0.033(2) 0.049(2) 0.0234(18) 0.0197(18) 0.0063(16)
C25 0.0342(18) 0.0256(18) 0.0325(18) 0.0119(15) 0.0102(14) 0.0035(14)
C26 0.0278(16) 0.0238(17) 0.0224(15) 0.0088(13) 0.0058(12) 0.0043(13)
C27 0.0263(16) 0.0297(19) 0.0256(16) 0.0088(14) 0.0067(13) 0.0056(14)
C28 0.0316(17) 0.031(2) 0.0329(18) 0.0097(15) 0.0168(15) 0.0038(14)
C29 0.044(2) 0.032(2) 0.0298(17) 0.0158(15) 0.0168(16) 0.0117(16)
C30 0.0353(18) 0.033(2) 0.0273(17) 0.0123(15) 0.0101(14) 0.0128(15)
C31 0.0249(15) 0.0259(18) 0.0274(16) 0.0101(14) 0.0083(13) 0.0062(13)
C32 0.0311(17) 0.0275(18) 0.0251(16) 0.0119(14) 0.0079(13) 0.0007(14)
C33 0.0310(17) 0.0311(19) 0.0268(16) 0.0125(15) 0.0079(14) 0.0036(14)
C34 0.0343(18) 0.035(2) 0.0225(16) 0.0093(15) 0.0035(14) 0.0004(15)
C35 0.047(2) 0.028(2) 0.0231(16) 0.0032(15) 0.0077(15) 0.0013(16)
C36 0.0392(19) 0.035(2) 0.0310(18) 0.0125(16) 0.0148(16) 0.0072(16)
C37 0.0278(16) 0.0276(18) 0.0267(16) 0.0120(14) 0.0076(13) 0.0023(13)
C38 0.0268(15) 0.0228(17) 0.0255(16) 0.0072(13) 0.0030(13) 0.0032(13)
C39 0.0374(18) 0.031(2) 0.0261(17) 0.0107(15) 0.0044(14) 0.0055(15)
C40 0.050(2) 0.031(2) 0.0329(19) 0.0152(17) 0.0024(17) 0.0117(17)
C41 0.041(2) 0.034(2) 0.045(2) 0.0112(18) 0.0058(18) 0.0146(17)
C42 0.0331(18) 0.033(2) 0.042(2) 0.0083(17) 0.0107(16) 0.0059(16)
C43 0.0278(16) 0.0293(19) 0.0311(18) 0.0099(15) 0.0083(14) 0.0035(14)
F1 0.0401(11) 0.0359(12) 0.0260(10) 0.0074(9) 0.0081(9) 0.0065(9)
F2 0.0442(13) 0.0348(14) 0.0382(12) 0.0016(10) -0.0058(10) 0.0000(10)
F3 0.0392(13) 0.0415(15) 0.0735(18) 0.0227(13) 0.0092(12) -0.0107(11)
F4 0.0552(15) 0.0400(14) 0.0673(16) 0.0258(12) 0.0348(13) 0.0016(11)
F5 0.0492(13) 0.0344(12) 0.0327(11) 0.0117(10) 0.0174(10) 0.0008(10)
F6 0.0251(10) 0.0423(13) 0.0377(11) 0.0182(10) 0.0044(8) 0.0022(9)
F7 0.0362(11) 0.0414(13) 0.0478(13) 0.0189(11) 0.0177(10) -0.0022(10)
F8 0.0586(15) 0.0460(15) 0.0547(14) 0.0344(12) 0.0275(12) 0.0164(12)
F9 0.0419(12) 0.0483(14) 0.0399(12) 0.0257(11) 0.0124(10) 0.0211(10)
F10 0.0252(9) 0.0347(12) 0.0389(11) 0.0182(10) 0.0061(8) 0.0050(8)
F11 0.0334(11) 0.0420(14) 0.0336(11) 0.0121(10) 0.0020(9) 0.0106(10)
F12 0.0379(12) 0.0457(14) 0.0285(11) 0.0090(10) -0.0041(9) -0.0003(10)
F13 0.0602(15) 0.0381(14) 0.0310(12) -0.0003(10) 0.0076(11) 0.0079(11)
F14 0.0495(13) 0.0448(14) 0.0412(13) 0.0101(11) 0.0175(11) 0.0202(11)
F15 0.0271(10) 0.0350(12) 0.0343(11) 0.0118(9) 0.0060(8) 0.0046(8)
F16 0.0593(14) 0.0408(13) 0.0295(11) 0.0185(10) 0.0146(10) 0.0175(11)
F17 0.092(2) 0.0533(17) 0.0487(15) 0.0336(13) 0.0155(14) 0.0376(15)
F18 0.0767(19) 0.0545(18) 0.0728(19) 0.0249(15) 0.0228(16) 0.0404(15)
F19 0.0646(16) 0.0493(16) 0.0625(16) 0.0207(13) 0.0366(14) 0.0281(13)
F20 0.0451(12) 0.0382(13) 0.0365(11) 0.0183(10) 0.0210(10) 0.0134(10)

loop_
_geom_bond_atom_site_label_1
_geom_bond_atom_site_label_2
_geom_bond_distance
_geom_bond_site_symmetry_2
_geom_bond_publ_flag
Cu1 O1 1.945(3) 2_666 ?
Cu1 O1 1.951(3) . ?
Cu1 N4 2.004(4) . ?
Cu1 N2 2.011(3) . ?
Cu1 N1 2.301(3) . ?
Cu1 Cu1 3.0384(8) 2_666 ?
O1 Cu1 1.945(3) 2_666 ?
N1 C11 1.468(5) . ?
N1 C1 1.474(5) . ?
N1 C10 1.480(4) . ?
N2 C3 1.334(5) . ?
N2 C7 1.356(4) . ?
N3 C5 1.366(4) . ?
N3 C8 1.436(5) . ?
N3 C9 1.462(4) . ?
N4 C13 1.349(5) . ?
N4 C17 1.354(5) . ?
N5 C15 1.328(6) . ?
N5 C18 1.465(7) . ?
N5 C19 1.467(7) . ?
C1 C2 1.530(6) . ?
C2 C3 1.512(5) . ?
C3 C4 1.386(5) . ?
C4 C5 1.398(5) . ?
C5 C6 1.409(5) . ?
C6 C7 1.366(5) . ?
C11 C12 1.543(5) . ?
C12 C13 1.508(6) . ?
C13 C14 1.378(6) . ?
C14 C15 1.408(6) . ?
C15 C16 1.424(6) . ?
C16 C17 1.350(7) . ?
B1 C38 1.640(6) . ?
B1 C26 1.641(5) . ?
B1 C20 1.662(5) . ?
B1 C32 1.669(5) . ?
C20 C25 1.381(5) . ?
C20 C21 1.385(5) . ?
C21 F1 1.356(4) . ?
C21 C22 1.379(5) . ?
C22 F2 1.351(4) . ?
C22 C23 1.371(6) . ?
C23 F3 1.350(4) . ?
C23 C24 1.361(6) . ?
C24 F4 1.350(5) . ?
C24 C25 1.389(5) . ?
C25 F5 1.352(4) . ?
C26 C31 1.389(5) . ?
C26 C27 1.401(4) . ?
C27 F6 1.344(4) . ?
C27 C28 1.381(5) . ?
C28 F7 1.345(4) . ?
C28 C29 1.367(6) . ?
C29 F8 1.336(4) . ?
C29 C30 1.393(5) . ?
C30 F9 1.349(4) . ?
C30 C31 1.370(5) . ?
C31 F10 1.358(3) . ?
C32 C37 1.381(6) . ?
C32 C33 1.383(5) . ?
C33 F11 1.349(5) . ?
C33 C34 1.383(5) . ?
C34 F12 1.349(4) . ?
C34 C35 1.364(6) . ?
C35 F13 1.353(4) . ?
C35 C36 1.373(6) . ?
C36 F14 1.341(5) . ?
C36 C37 1.383(5) . ?
C37 F15 1.357(4) . ?
C38 C39 1.397(5) . ?
C38 C43 1.405(5) . ?
C39 F16 1.350(4) . ?
C39 C40 1.384(6) . ?
C40 F17 1.344(5) . ?
C40 C41 1.368(6) . ?
C41 F18 1.339(5) . ?
C41 C42 1.377(7) . ?
C42 F19 1.348(5) . ?
C42 C43 1.382(6) . ?
C43 F20 1.338(4) . ?
C1S O1S 1.243(16) . ?
C1S O1S 1.543(17) 2_766 ?
C1S C2S 1.557(12) . ?
C1S C3S 1.849(14) 2_766 ?
C2S C3S 1.361(16) . ?
C2S O1S 1.390(17) 2_766 ?
C3S O1S 1.057(14) 2_766 ?
C3S C1S 1.849(14) 2_766 ?
O1S C3S 1.057(14) 2_766 ?
O1S O1S 1.35(2) 2_766 ?
O1S C2S 1.390(17) 2_766 ?
O1S C1S 1.543(17) 2_766 ?
